data_4306477
loop_
_publ_author_name
'William C. Ewing'
'Patrick J. Carroll'
'Larry G. Sneddon'

_publ_section_title
;
Crystallographic Characterizations and New High-Yield Synthetic Routes for
the Complete Series of 6-X-B10H13 Halodecaboranes (X = F, Cl, Br, I) via
Superacid-Induced Cage-Opening Reactions ofcloso-B10H102-
;
_journal_name_full 'Inorganic Chemistry'
_journal_page_first 8580
_journal_page_last 8582
_journal_paper_doi 10.1021/ic801288e
_journal_volume 47
_journal_year 2008
_chemical_formula_sum 'B10 Br H13'
_chemical_formula_weight 201.11
_space_group_IT_number 14
_symmetry_cell_setting monoclinic
_symmetry_Int_Tables_number 14
_symmetry_space_group_name_Hall '-P 2ybc'
_symmetry_space_group_name_H-M 'P 1 21/c 1'
_atom_sites_solution_hydrogens difmap
_atom_sites_solution_primary direct
_audit_creation_method SHELXL-97
_cell_angle_alpha 90.00
_cell_angle_beta 114.947(3)
_cell_angle_gamma 90.00
_cell_formula_units_Z 4
_cell_length_a 12.391(2)
_cell_length_b 7.7367(9)
_cell_length_c 11.203(2)
_cell_measurement_temperature 143(1)
_cell_volume 973.8(3)
_computing_data_collection 'CrystalClear (Rigaku, 1999)'
_computing_data_reduction 'CrystalClear (Rigaku, 1999)'
_computing_structure_refinement 'SHELXL-97 (Sheldrick, 1997)'
_computing_structure_solution 'SIR97 (Altomare, 1999)'
_diffrn_ambient_temperature 143(1)
_diffrn_measured_fraction_theta_full 0.987
_diffrn_measured_fraction_theta_max 0.987
_diffrn_measurement_device 'CCD Area Detector'
_diffrn_measurement_device_type 'Rigaku Mercury'
_diffrn_measurement_method 'phi and omega rotations'
_diffrn_radiation_monochromator graphite
_diffrn_radiation_source 'rotating anode'
_diffrn_radiation_type MoK\a
_diffrn_radiation_wavelength 0.71073
_diffrn_reflns_av_R_equivalents 0.0291
_diffrn_reflns_av_sigmaI/netI 0.0382
_diffrn_reflns_limit_h_max 15
_diffrn_reflns_limit_h_min -16
_diffrn_reflns_limit_k_max 8
_diffrn_reflns_limit_k_min -9
_diffrn_reflns_limit_l_max 9
_diffrn_reflns_limit_l_min -14
_diffrn_reflns_number 6052
_diffrn_reflns_theta_full 27.46
_diffrn_reflns_theta_max 27.46
_diffrn_reflns_theta_min 3.20
_exptl_absorpt_coefficient_mu 4.138
_exptl_absorpt_correction_T_max 1.0000
_exptl_absorpt_correction_T_min 0.5075
_exptl_absorpt_correction_type multi-scan
_exptl_absorpt_process_details
;  Shape and scale corrections using equivalent reflections.
   Shape function based on spherical harmonics.
   Highest even and odd order for spherical harmonics:  4  and  3
   Laue group:  2/m
   Friedel opposites are equivalent.
;
_exptl_crystal_density_diffrn 1.372
_exptl_crystal_density_method 'not measured'
_exptl_crystal_F_000 392
_exptl_crystal_size_max 0.45
_exptl_crystal_size_mid 0.12
_exptl_crystal_size_min 0.05
_refine_diff_density_max 0.686
_refine_diff_density_min -1.127
_refine_diff_density_rms 0.189
_refine_ls_extinction_method none
_refine_ls_goodness_of_fit_ref 1.117
_refine_ls_hydrogen_treatment refall
_refine_ls_matrix_type full
_refine_ls_number_parameters 153
_refine_ls_number_reflns 2200
_refine_ls_number_restraints 0
_refine_ls_restrained_S_all 1.117
_refine_ls_R_factor_all 0.0494
_refine_ls_R_factor_gt 0.0370
_refine_ls_shift/su_max 0.000
_refine_ls_shift/su_mean 0.000
_refine_ls_structure_factor_coef Fsqd
_refine_ls_weighting_details 'calc w=1/[\s^2^(Fo^2^)+(0.0968P)^2^+0.0000P] where P=(Fo^2^+2Fc^2^)/3'
_refine_ls_weighting_scheme calc
_refine_ls_wR_factor_gt 0.0989
_refine_ls_wR_factor_ref 0.1483
_reflns_number_gt 1816
_reflns_number_total 2200
_reflns_threshold_expression >2sigma(I)
_cod_data_source_file ic801288e_si_002_2.cif
_cod_data_source_block 6-Br-B10H13
_cod_depositor_comments
;
The following automatic conversions were performed:
'_exptl_absorpt_correction_type' value 'Multi-scan' changed to
'multi-scan' according to
'/home/saulius/struct/CIF-dictionaries/cif_core.dic' dictionary named
'cif_core.dic' version 2.4.1 from 2010-06-29.

Automatic conversion script
Id: cif_fix_enum 1527 2010-12-29 10:47:43Z saulius 
;
_cod_original_sg_symbol_H-M 'P 21/c '
_cod_original_formula_sum 'H13 B10 Br'
_cod_database_code 4306477

loop_
_symmetry_equiv_pos_as_xyz
'x, y, z'
'-x, y+1/2, -z+1/2'
'-x, -y, -z'
'x, -y-1/2, z-1/2'

loop_
_atom_site_label
_atom_site_type_symbol
_atom_site_fract_x
_atom_site_fract_y
_atom_site_fract_z
_atom_site_U_iso_or_equiv
_atom_site_adp_type
_atom_site_occupancy
_atom_site_symmetry_multiplicity
_atom_site_calc_flag
_atom_site_refinement_flags
_atom_site_disorder_assembly
_atom_site_disorder_group
Br1 Br 0.38851(4) 0.65859(4) 0.68755(4) 0.0348(2) Uani 1 1 d . . .
B1 B 0.1412(4) 0.3454(5) 0.3126(4) 0.0254(8) Uani 1 1 d . . .
B2 B 0.2713(3) 0.4740(5) 0.3939(3) 0.0226(7) Uani 1 1 d . . .
B3 B 0.2832(3) 0.2581(5) 0.3451(4) 0.0246(8) Uani 1 1 d . . .
B4 B 0.1667(3) 0.1178(5) 0.3344(4) 0.0266(8) Uani 1 1 d . . .
B5 B 0.1561(3) 0.4690(5) 0.4498(4) 0.0267(8) Uani 1 1 d . . .
B6 B 0.3106(3) 0.4804(5) 0.5596(3) 0.0230(7) Uani 1 1 d . . .
B7 B 0.3841(3) 0.3287(4) 0.4993(4) 0.0226(8) Uani 1 1 d . . .
B8 B 0.3139(3) 0.0914(5) 0.4598(4) 0.0257(7) Uani 1 1 d . . .
B9 B 0.1840(4) 0.0545(5) 0.4882(4) 0.0288(8) Uani 1 1 d . . .
B10 B 0.0861(4) 0.2323(5) 0.4117(4) 0.0287(8) Uani 1 1 d . . .
H1 H 0.073(3) 0.405(5) 0.218(4) 0.026(9) Uiso 1 1 d . . .
H2 H 0.289(3) 0.584(5) 0.346(4) 0.031(10) Uiso 1 1 d . . .
H3 H 0.319(3) 0.247(4) 0.283(4) 0.025(9) Uiso 1 1 d . . .
H4 H 0.128(4) 0.032(6) 0.251(4) 0.040(11) Uiso 1 1 d . . .
H5 H 0.102(4) 0.583(6) 0.442(4) 0.040(12) Uiso 1 1 d . . .
H7 H 0.468(4) 0.340(4) 0.528(5) 0.029(11) Uiso 1 1 d . . .
H8 H 0.366(3) -0.012(5) 0.470(4) 0.020(9) Uiso 1 1 d . . .
H9 H 0.163(4) -0.064(5) 0.523(4) 0.035(11) Uiso 1 1 d . . .
H10 H -0.010(4) 0.222(5) 0.390(4) 0.032(10) Uiso 1 1 d . . .
H56 H 0.211(3) 0.430(5) 0.569(4) 0.024(9) Uiso 1 1 d . . .
H67 H 0.361(4) 0.345(4) 0.594(5) 0.038(12) Uiso 1 1 d . . .
H89 H 0.293(5) 0.081(7) 0.548(5) 0.056(14) Uiso 1 1 d . . .
H910 H 0.153(3) 0.177(4) 0.545(4) 0.014(9) Uiso 1 1 d . . .

loop_
_atom_site_aniso_label
_atom_site_aniso_U_11
_atom_site_aniso_U_22
_atom_site_aniso_U_33
_atom_site_aniso_U_23
_atom_site_aniso_U_13
_atom_site_aniso_U_12
Br1 0.0428(3) 0.0314(3) 0.0272(3) -0.00897(11) 0.0119(2) -0.00862(12)
B1 0.0230(18) 0.034(2) 0.0165(18) 0.0002(12) 0.0060(14) -0.0018(13)
B2 0.0265(18) 0.0239(18) 0.0173(16) 0.0032(12) 0.0090(14) -0.0015(13)
B3 0.0244(18) 0.034(2) 0.0165(16) -0.0022(13) 0.0096(14) 0.0003(14)
B4 0.0238(18) 0.0337(19) 0.0234(19) -0.0058(15) 0.0109(15) -0.0017(15)
B5 0.0277(19) 0.032(2) 0.0210(18) -0.0014(14) 0.0108(15) 0.0028(15)
B6 0.0257(18) 0.0254(19) 0.0180(16) -0.0005(13) 0.0093(14) -0.0022(13)
B7 0.0197(18) 0.029(2) 0.0187(18) 0.0019(12) 0.0075(14) -0.0004(12)
B8 0.0303(19) 0.0243(19) 0.0230(18) -0.0001(14) 0.0117(15) -0.0001(15)
B9 0.032(2) 0.025(2) 0.031(2) -0.0009(14) 0.0141(17) -0.0064(14)
B10 0.0255(19) 0.025(2) 0.035(2) -0.0028(15) 0.0126(16) -0.0011(14)

loop_
_atom_type_symbol
_atom_type_description
_atom_type_scat_dispersion_real
_atom_type_scat_dispersion_imag
_atom_type_scat_source
H H 0.0000 0.0000 'International Tables Vol C Tables 4.2.6.8 and 6.1.1.4'
B B 0.0013 0.0007 'International Tables Vol C Tables 4.2.6.8 and 6.1.1.4'
Br Br -0.2901 2.4595 'International Tables Vol C Tables 4.2.6.8 and 6.1.1.4'

loop_
_geom_angle_atom_site_label_1
_geom_angle_atom_site_label_2
_geom_angle_atom_site_label_3
_geom_angle
_geom_angle_site_symmetry_1
_geom_angle_site_symmetry_3
_geom_angle_publ_flag
B5 B1 B10 69.1(2) . . ?
B5 B1 B3 107.4(3) . . ?
B10 B1 B3 107.3(3) . . ?
B5 B1 B2 60.6(2) . . ?
B10 B1 B2 117.5(3) . . ?
B3 B1 B2 60.2(2) . . ?
B5 B1 B4 118.1(3) . . ?
B10 B1 B4 61.2(2) . . ?
B3 B1 B4 59.6(2) . . ?
B2 B1 B4 114.2(3) . . ?
B5 B1 H1 111(2) . . ?
B10 B1 H1 117(2) . . ?
B3 B1 H1 129(2) . . ?
B2 B1 H1 114(2) . . ?
B4 B1 H1 123(2) . . ?
B6 B2 B3 109.7(2) . . ?
B6 B2 B1 110.7(3) . . ?
B3 B2 B1 59.6(2) . . ?
B6 B2 B5 61.5(2) . . ?
B3 B2 B5 105.6(3) . . ?
B1 B2 B5 58.9(2) . . ?
B6 B2 B7 61.1(2) . . ?
B3 B2 B7 58.2(2) . . ?
B1 B2 B7 105.8(2) . . ?
B5 B2 B7 105.8(2) . . ?
B6 B2 H2 120(2) . . ?
B3 B2 H2 122(2) . . ?
B1 B2 H2 121(2) . . ?
B5 B2 H2 124(2) . . ?
B7 B2 H2 124(2) . . ?
B7 B3 B8 70.0(2) . . ?
B7 B3 B4 118.9(3) . . ?
B8 B3 B4 61.0(2) . . ?
B7 B3 B1 108.7(3) . . ?
B8 B3 B1 108.8(3) . . ?
B4 B3 B1 60.6(2) . . ?
B7 B3 B2 61.2(2) . . ?
B8 B3 B2 119.1(3) . . ?
B4 B3 B2 115.2(3) . . ?
B1 B3 B2 60.2(2) . . ?
B7 B3 H3 113(2) . . ?
B8 B3 H3 116(2) . . ?
B4 B3 H3 120(2) . . ?
B1 B3 H3 127(2) . . ?
B2 B3 H3 115(2) . . ?
B9 B4 B3 110.8(3) . . ?
B9 B4 B8 61.5(2) . . ?
B3 B4 B8 58.9(2) . . ?
B9 B4 B1 111.0(3) . . ?
B3 B4 B1 59.8(2) . . ?
B8 B4 B1 106.5(3) . . ?
B9 B4 B10 61.2(2) . . ?
B3 B4 B10 105.5(3) . . ?
B8 B4 B10 105.5(3) . . ?
B1 B4 B10 58.7(2) . . ?
B9 B4 H4 121(2) . . ?
B3 B4 H4 119(2) . . ?
B8 B4 H4 123(2) . . ?
B1 B4 H4 120(2) . . ?
B10 B4 H4 126(2) . . ?
B1 B5 B2 60.5(2) . . ?
B1 B5 B6 108.4(3) . . ?
B2 B5 B6 57.1(2) . . ?
B1 B5 B10 55.7(2) . . ?
B2 B5 B10 106.6(3) . . ?
B6 B5 B10 115.8(3) . . ?
B1 B5 H5 123(2) . . ?
B2 B5 H5 121(2) . . ?
B6 B5 H5 117(2) . . ?
B10 B5 H5 122(2) . . ?
B1 B5 H56 127.8(17) . . ?
B2 B5 H56 103.0(17) . . ?
B6 B5 H56 48.5(17) . . ?
B10 B5 H56 89.9(17) . . ?
H5 B5 H56 108(3) . . ?
B2 B6 B7 61.8(2) . . ?
B2 B6 B5 61.3(2) . . ?
B7 B6 B5 106.1(3) . . ?
B2 B6 Br1 130.7(2) . . ?
B7 B6 Br1 125.2(2) . . ?
B5 B6 Br1 126.9(2) . . ?
B2 B6 H56 103.2(16) . . ?
B7 B6 H56 118.2(16) . . ?
B5 B6 H56 44.5(15) . . ?
Br1 B6 H56 109.7(16) . . ?
B2 B6 H67 101(2) . . ?
B7 B6 H67 43(2) . . ?
B5 B6 H67 116(2) . . ?
Br1 B6 H67 111(2) . . ?
H56 B6 H67 95(3) . . ?
B3 B7 B6 108.4(3) . . ?
B3 B7 B2 60.6(2) . . ?
B6 B7 B2 57.1(2) . . ?
B3 B7 B8 55.1(2) . . ?
B6 B7 B8 116.4(3) . . ?
B2 B7 B8 106.5(2) . . ?
B3 B7 H7 126(3) . . ?
B6 B7 H7 118(2) . . ?
B2 B7 H7 127(2) . . ?
B8 B7 H7 118(2) . . ?
B3 B7 H67 125(2) . . ?
B6 B7 H67 42.0(18) . . ?
B2 B7 H67 96(2) . . ?
B8 B7 H67 92.8(18) . . ?
H7 B7 H67 109(4) . . ?
B3 B8 B4 60.2(2) . . ?
B3 B8 B9 108.4(3) . . ?
B4 B8 B9 57.4(2) . . ?
B3 B8 B7 54.8(2) . . ?
B4 B8 B7 105.9(3) . . ?
B9 B8 B7 116.5(3) . . ?
B3 B8 H8 127(2) . . ?
B4 B8 H8 125(2) . . ?
B9 B8 H8 116(2) . . ?
B7 B8 H8 121(2) . . ?
B3 B8 H89 130(3) . . ?
B4 B8 H89 100(3) . . ?
B9 B8 H89 44(3) . . ?
B7 B8 H89 96(3) . . ?
H8 B8 H89 103(3) . . ?
B4 B9 B8 61.1(2) . . ?
B4 B9 B10 61.9(2) . . ?
B8 B9 B10 105.7(3) . . ?
B4 B9 H9 132(2) . . ?
B8 B9 H9 125(2) . . ?
B10 B9 H9 127(2) . . ?
B4 B9 H89 98(2) . . ?
B8 B9 H89 38(2) . . ?
B10 B9 H89 119(2) . . ?
H9 B9 H89 109(3) . . ?
B4 B9 H910 110.4(16) . . ?
B8 B9 H910 116.5(17) . . ?
B10 B9 H910 52.4(17) . . ?
H9 B9 H910 106(3) . . ?
H89 B9 H910 95(3) . . ?
B1 B10 B9 108.5(3) . . ?
B1 B10 B4 60.1(2) . . ?
B9 B10 B4 56.9(2) . . ?
B1 B10 B5 55.2(2) . . ?
B9 B10 B5 117.1(3) . . ?
B4 B10 B5 105.9(3) . . ?
B1 B10 H10 124(2) . . ?
B9 B10 H10 120(2) . . ?
B4 B10 H10 128(2) . . ?
B5 B10 H10 116(2) . . ?
B1 B10 H910 126.5(15) . . ?
B9 B10 H910 45.1(14) . . ?
B4 B10 H910 99.0(15) . . ?
B5 B10 H910 92.5(13) . . ?
H10 B10 H910 108(3) . . ?
B5 H56 B6 87(2) . . ?
B6 H67 B7 95(3) . . ?
B8 H89 B9 98(4) . . ?
B9 H910 B10 82(2) . . ?

loop_
_geom_bond_atom_site_label_1
_geom_bond_atom_site_label_2
_geom_bond_distance
_geom_bond_site_symmetry_2
_geom_bond_publ_flag
Br1 B6 1.929(4) . ?
B1 B5 1.754(5) . ?
B1 B10 1.763(6) . ?
B1 B3 1.772(6) . ?
B1 B2 1.783(5) . ?
B1 B4 1.787(5) . ?
B1 H1 1.14(4) . ?
B2 B6 1.710(5) . ?
B2 B3 1.782(5) . ?
B2 B5 1.785(5) . ?
B2 B7 1.794(5) . ?
B2 H2 1.08(4) . ?
B3 B7 1.739(5) . ?
B3 B8 1.746(5) . ?
B3 B4 1.769(6) . ?
B3 H3 0.97(4) . ?
B4 B9 1.716(6) . ?
B4 B8 1.783(5) . ?
B4 B10 1.807(6) . ?
B4 H4 1.08(4) . ?
B5 B6 1.789(5) . ?
B5 B10 1.994(6) . ?
B5 H5 1.09(5) . ?
B5 H56 1.26(4) . ?
B6 B7 1.783(5) . ?
B6 H56 1.34(4) . ?
B6 H67 1.20(4) . ?
B7 B8 2.000(5) . ?
B7 H7 0.96(5) . ?
B7 H67 1.21(5) . ?
B8 B9 1.792(5) . ?
B8 H8 1.00(4) . ?
B8 H89 1.12(5) . ?
B9 B10 1.795(5) . ?
B9 H9 1.07(4) . ?
B9 H89 1.25(5) . ?
B9 H910 1.28(3) . ?
B10 H10 1.11(4) . ?
B10 H910 1.43(4) . ?
